data_4319877
loop_
_publ_author_name
'Yi Han'
'C. Jeff Harlan'
'Philipp Stoessel'
'Brian J. Frost'
'Jack R. Norton'
'Susie Miller'
'Brian Bridgewater'
'Qiang Xu'

_publ_section_title
;
 Rhenium Oxo Complexes of a Chelating Diyne Ligand. Synthesis and Study of
 the Kinetics of Protonation
;
_journal_name_full 'Inorganic Chemistry'
_journal_page_first 2942
_journal_page_last 2952
_journal_paper_doi 10.1021/ic0100931
_journal_volume 40
_journal_year 2001
_chemical_formula_sum 'C33 H18 B F15 I O Re'
_chemical_formula_weight 1039.38
_chemical_name_systematic
;
  ?
;
_space_group_IT_number 14
_symmetry_cell_setting monoclinic
_symmetry_space_group_name_Hall '-P 2yn'
_symmetry_space_group_name_H-M 'P 1 21/n 1'
_atom_sites_solution_hydrogens geom
_atom_sites_solution_primary direct
_atom_sites_solution_secondary difmap
_audit_creation_method SHELXL-97
_cell_angle_alpha 90.00
_cell_angle_beta 95.7890(10)
_cell_angle_gamma 90.00
_cell_formula_units_Z 4
_cell_length_a 10.6281(6)
_cell_length_b 10.6867(6)
_cell_length_c 29.8237(15)
_cell_measurement_temperature 228(2)
_cell_volume 3370.1(3)
_computing_cell_refinement 'Bruker SMART'
_computing_data_collection 'Bruker SMART'
_computing_data_reduction 'Bruker SHELXTL'
_computing_molecular_graphics 'Bruker SHELXTL'
_computing_publication_material 'Bruker SHELXTL'
_computing_structure_refinement 'SHELXL-97 (Sheldrick, 1997)'
_computing_structure_solution 'SHELXS-97 (Sheldrick, 1990)'
_diffrn_ambient_temperature 228(2)
_diffrn_measured_fraction_theta_full 0.932
_diffrn_measured_fraction_theta_max 0.932
_diffrn_measurement_device_type 'CCD area detector'
_diffrn_measurement_method 'phi and omega scans'
_diffrn_radiation_monochromator graphite
_diffrn_radiation_source 'fine-focus sealed tube'
_diffrn_radiation_type MoK\a
_diffrn_radiation_wavelength 0.71073
_diffrn_reflns_av_R_equivalents 0.0576
_diffrn_reflns_av_sigmaI/netI 0.0716
_diffrn_reflns_limit_h_max 13
_diffrn_reflns_limit_h_min -14
_diffrn_reflns_limit_k_max 13
_diffrn_reflns_limit_k_min -11
_diffrn_reflns_limit_l_max 39
_diffrn_reflns_limit_l_min -37
_diffrn_reflns_number 23579
_diffrn_reflns_theta_full 28.31
_diffrn_reflns_theta_max 28.31
_diffrn_reflns_theta_min 1.37
_exptl_absorpt_coefficient_mu 4.633
_exptl_absorpt_correction_T_max 0.8014
_exptl_absorpt_correction_T_min 0.2587
_exptl_absorpt_correction_type none
_exptl_crystal_density_diffrn 2.049
_exptl_crystal_density_method 'not measured'
_exptl_crystal_F_000 1968
_exptl_crystal_size_max 0.40
_exptl_crystal_size_mid 0.40
_exptl_crystal_size_min 0.05
_refine_diff_density_max 0.939
_refine_diff_density_min -0.878
_refine_diff_density_rms 0.119
_refine_ls_extinction_coef 0.00039(4)
_refine_ls_extinction_expression Fc^*^=kFc[1+0.001xFc^2^\l^3^/sin(2\q)]^-1/4^
_refine_ls_extinction_method SHELXL
_refine_ls_goodness_of_fit_ref 1.008
_refine_ls_hydrogen_treatment mixed
_refine_ls_matrix_type full
_refine_ls_number_parameters 472
_refine_ls_number_reflns 7805
_refine_ls_number_restraints 0
_refine_ls_restrained_S_all 1.008
_refine_ls_R_factor_all 0.0798
_refine_ls_R_factor_gt 0.0379
_refine_ls_shift/su_max 0.201
_refine_ls_shift/su_mean 0.003
_refine_ls_structure_factor_coef Fsqd
_refine_ls_weighting_details 'calc w=1/[\s^2^(Fo^2^)+(0.0201P)^2^+0.0000P] where P=(Fo^2^+2Fc^2^)/3'
_refine_ls_weighting_scheme calc
_refine_ls_wR_factor_gt 0.0614
_refine_ls_wR_factor_ref 0.0684
_reflns_number_gt 5031
_reflns_number_total 7805
_reflns_threshold_expression >2sigma(I)
_cod_data_source_file ic0100931_4.cif
_cod_data_source_block jes10
_cod_depositor_comments
;
The following automatic conversions were performed:

'_symmetry_cell_setting' value 'Monoclinic' changed to 'monoclinic'
according to the built-in table from CIF Core dictionary named
'cif_core.dic' version 2.4.1 from 2010-06-29.

Automatic conversion script
Id: cif_fix_values 1646 2011-03-28 12:23:43Z adriana 
;
_cod_database_code 4319877

loop_
_symmetry_equiv_pos_as_xyz
'x, y, z'
'-x+1/2, y+1/2, -z+1/2'
'-x, -y, -z'
'x-1/2, -y-1/2, z-1/2'

loop_
_atom_site_label
_atom_site_type_symbol
_atom_site_fract_x
_atom_site_fract_y
_atom_site_fract_z
_atom_site_U_iso_or_equiv
_atom_site_adp_type
_atom_site_occupancy
_atom_site_symmetry_multiplicity
_atom_site_calc_flag
_atom_site_refinement_flags
_atom_site_disorder_assembly
_atom_site_disorder_group
Re Re 0.39532(2) 0.208755(19) 0.139264(7) 0.03402(7) Uani 1 1 d . . .
I I 0.45992(5) 0.30845(4) 0.219225(13) 0.07357(15) Uani 1 1 d . . .
O O 0.2983(3) 0.3072(3) 0.10445(10) 0.0395(8) Uani 1 1 d . . .
F12 F 0.3228(3) 0.2203(3) 0.01429(10) 0.0534(8) Uani 1 1 d . . .
F13 F 0.4310(3) 0.2892(3) -0.05845(10) 0.0651(9) Uani 1 1 d . . .
F14 F 0.4390(3) 0.5332(3) -0.08200(10) 0.0598(9) Uani 1 1 d . . .
F15 F 0.3330(3) 0.7078(3) -0.03146(10) 0.0602(9) Uani 1 1 d . . .
F16 F 0.2191(3) 0.6434(3) 0.03917(10) 0.0527(8) Uani 1 1 d . . .
F22 F -0.0749(3) 0.4592(3) 0.07300(11) 0.0623(9) Uani 1 1 d . . .
F23 F -0.1565(3) 0.6528(4) 0.11579(12) 0.0825(12) Uani 1 1 d . . .
F24 F 0.0076(4) 0.7992(3) 0.16864(11) 0.0772(11) Uani 1 1 d . . .
F25 F 0.2560(3) 0.7373(3) 0.18017(10) 0.0626(9) Uani 1 1 d . . .
F26 F 0.3422(3) 0.5458(3) 0.13544(12) 0.0610(9) Uani 1 1 d . . .
F32 F 0.0760(3) 0.2285(3) 0.13854(11) 0.0611(9) Uani 1 1 d . . .
F33 F -0.0904(4) 0.0432(3) 0.12305(14) 0.0888(13) Uani 1 1 d . . .
F34 F -0.1831(3) -0.0147(3) 0.03722(16) 0.0957(14) Uani 1 1 d . . .
F35 F -0.1043(3) 0.1164(3) -0.03264(13) 0.0770(11) Uani 1 1 d . . .
F36 F 0.0645(3) 0.2953(3) -0.01836(10) 0.0572(8) Uani 1 1 d . . .
C1 C 0.7045(5) 0.2752(6) 0.1503(2) 0.0651(18) Uani 1 1 d . . .
H1A H 0.7478 0.2220 0.1733 0.098 Uiso 1 1 calc R . .
H1B H 0.6875 0.3559 0.1633 0.098 Uiso 1 1 calc R . .
H1C H 0.7573 0.2866 0.1259 0.098 Uiso 1 1 calc R . .
C2 C 0.5842(5) 0.2160(5) 0.13267(16) 0.0401(12) Uani 1 1 d . . .
C3 C 0.5319(5) 0.1322(5) 0.10617(16) 0.0393(13) Uani 1 1 d . . .
C4 C 0.5357(6) 0.0261(5) 0.07466(19) 0.0524(15) Uani 1 1 d . . .
H4A H 0.5976 -0.0353 0.0876 0.063 Uiso 1 1 calc R . .
H4B H 0.5646 0.0565 0.0464 0.063 Uiso 1 1 calc R . .
C5 C 0.4090(5) -0.0382(5) 0.06427(18) 0.0465(14) Uani 1 1 d . . .
H5A H 0.3505 0.0189 0.0470 0.056 Uiso 1 1 calc R . .
H5B H 0.4198 -0.1121 0.0456 0.056 Uiso 1 1 calc R . .
C6 C 0.3524(5) -0.0777(5) 0.10640(17) 0.0491(15) Uani 1 1 d . . .
H6A H 0.2691 -0.1149 0.0981 0.059 Uiso 1 1 calc R . .
H6B H 0.4064 -0.1416 0.1221 0.059 Uiso 1 1 calc R . .
C7 C 0.3391(5) 0.0308(5) 0.13760(17) 0.0411(13) Uani 1 1 d . . .
C8 C 0.3079(5) 0.0761(5) 0.17446(17) 0.0426(13) Uani 1 1 d . . .
C9 C 0.2551(7) 0.0482(6) 0.2179(2) 0.076(2) Uani 1 1 d . . .
H9A H 0.1780 -0.0001 0.2120 0.113 Uiso 1 1 calc R . .
H9B H 0.2367 0.1260 0.2326 0.113 Uiso 1 1 calc R . .
H9C H 0.3164 0.0006 0.2372 0.113 Uiso 1 1 calc R . .
C11 C 0.2629(4) 0.4261(4) 0.03068(15) 0.0316(11) Uani 1 1 d . . .
C12 C 0.3210(5) 0.3450(5) 0.00381(17) 0.0393(13) Uani 1 1 d . . .
C13 C 0.3794(5) 0.3754(5) -0.03376(17) 0.0420(13) Uani 1 1 d . . .
C14 C 0.3827(5) 0.4990(5) -0.04581(17) 0.0408(13) Uani 1 1 d . . .
C15 C 0.3286(5) 0.5863(5) -0.02034(17) 0.0394(13) Uani 1 1 d . . .
C16 C 0.2704(5) 0.5483(5) 0.01666(17) 0.0368(12) Uani 1 1 d . . .
C21 C 0.1388(5) 0.4875(4) 0.10309(16) 0.0349(12) Uani 1 1 d . . .
C22 C 0.0131(5) 0.5221(5) 0.09994(17) 0.0414(13) Uani 1 1 d . . .
C23 C -0.0320(6) 0.6250(6) 0.12154(18) 0.0514(15) Uani 1 1 d . . .
C24 C 0.0485(6) 0.6967(5) 0.14868(18) 0.0494(14) Uani 1 1 d . . .
C25 C 0.1745(6) 0.6657(5) 0.15398(17) 0.0456(14) Uani 1 1 d . . .
C26 C 0.2161(5) 0.5639(5) 0.13078(17) 0.0410(13) Uani 1 1 d . . .
C31 C 0.0857(5) 0.2660(4) 0.06139(18) 0.0380(12) Uani 1 1 d . . .
C32 C 0.0384(5) 0.1984(5) 0.09492(19) 0.0460(13) Uani 1 1 d . . .
C33 C -0.0504(6) 0.1061(6) 0.0880(2) 0.0587(18) Uani 1 1 d . . .
C34 C -0.0983(6) 0.0790(5) 0.0445(3) 0.0617(18) Uani 1 1 d . . .
C35 C -0.0579(6) 0.1430(5) 0.0099(2) 0.0528(16) Uani 1 1 d . . .
C36 C 0.0320(5) 0.2359(5) 0.0183(2) 0.0442(14) Uani 1 1 d . . .
C41 C 0.672(3) 0.977(2) 0.2378(11) 0.28(2) Uani 1 1 d . . .
H41A H 0.7173 1.0500 0.2467 0.332 Uiso 1 1 calc R . .
C42 C 0.6877(19) 0.911(3) 0.2030(8) 0.206(16) Uani 1 1 d . . .
H42A H 0.7318 0.9508 0.1813 0.247 Uiso 1 1 calc R . .
C43 C 0.6514(19) 0.794(2) 0.1925(5) 0.180(9) Uani 1 1 d . . .
H43A H 0.6824 0.7487 0.1689 0.216 Uiso 1 1 calc R . .
C44 C 0.5641(14) 0.7444(12) 0.2193(7) 0.157(5) Uani 1 1 d . . .
H44A H 0.5290 0.6643 0.2142 0.189 Uiso 1 1 calc R . .
C45 C 0.5341(11) 0.8143(19) 0.2515(5) 0.130(4) Uani 1 1 d . . .
H45A H 0.4749 0.7838 0.2702 0.156 Uiso 1 1 calc R . .
C46 C 0.5809(18) 0.924(2) 0.2596(5) 0.162(7) Uani 1 1 d . . .
H46A H 0.5487 0.9715 0.2825 0.195 Uiso 1 1 calc R . .
B B 0.1923(5) 0.3752(5) 0.07343(18) 0.0324(13) Uani 1 1 d . . .

loop_
_atom_site_aniso_label
_atom_site_aniso_U_11
_atom_site_aniso_U_22
_atom_site_aniso_U_33
_atom_site_aniso_U_23
_atom_site_aniso_U_13
_atom_site_aniso_U_12
Re 0.03626(12) 0.03472(11) 0.03084(11) 0.00251(11) 0.00216(8) 0.00626(12)
I 0.1049(4) 0.0735(3) 0.0402(2) -0.0147(2) -0.0026(2) 0.0059(3)
O 0.039(2) 0.041(2) 0.0376(19) 0.0050(16) 0.0028(16) 0.0054(17)
F12 0.067(2) 0.0357(17) 0.0573(19) 0.0063(15) 0.0080(17) 0.0067(18)
F13 0.082(2) 0.0543(19) 0.063(2) -0.0041(17) 0.0262(19) 0.021(2)
F14 0.066(2) 0.069(2) 0.0481(19) 0.0134(16) 0.0239(18) 0.0064(19)
F15 0.076(2) 0.0385(17) 0.070(2) 0.0173(16) 0.0228(19) -0.0028(19)
F16 0.069(2) 0.0339(16) 0.059(2) 0.0069(14) 0.0225(17) 0.0132(16)
F22 0.0366(19) 0.072(2) 0.075(2) -0.0208(18) -0.0135(18) 0.0140(17)
F23 0.052(2) 0.107(3) 0.087(3) -0.030(2) -0.003(2) 0.041(2)
F24 0.101(3) 0.076(2) 0.054(2) -0.0236(19) 0.004(2) 0.036(2)
F25 0.080(2) 0.053(2) 0.053(2) -0.0109(16) -0.0031(18) -0.0060(18)
F26 0.0376(19) 0.056(2) 0.089(3) -0.0120(18) 0.0035(19) -0.0024(17)
F32 0.060(2) 0.064(2) 0.063(2) 0.0171(18) 0.0208(18) 0.0067(18)
F33 0.074(3) 0.062(2) 0.139(4) 0.030(2) 0.054(3) -0.003(2)
F34 0.053(2) 0.058(2) 0.178(4) -0.025(3) 0.025(3) -0.020(2)
F35 0.050(2) 0.070(2) 0.106(3) -0.035(2) -0.019(2) 0.0042(19)
F36 0.058(2) 0.061(2) 0.0487(19) 0.0037(17) -0.0103(16) -0.0018(19)
C1 0.043(4) 0.071(4) 0.079(5) -0.004(4) -0.007(3) 0.001(4)
C2 0.037(3) 0.043(3) 0.039(3) 0.007(3) 0.000(2) 0.006(3)
C3 0.032(3) 0.052(3) 0.034(3) 0.010(3) 0.004(2) 0.012(3)
C4 0.059(4) 0.048(3) 0.053(4) -0.001(3) 0.020(3) 0.010(3)
C5 0.058(4) 0.035(3) 0.047(3) -0.002(2) 0.008(3) 0.006(3)
C6 0.061(4) 0.036(3) 0.048(3) 0.002(3) -0.009(3) -0.003(3)
C7 0.044(3) 0.042(3) 0.036(3) 0.011(2) -0.004(3) 0.000(3)
C8 0.049(4) 0.046(3) 0.033(3) 0.007(2) 0.001(3) 0.005(3)
C9 0.106(6) 0.067(4) 0.058(4) 0.022(3) 0.036(4) 0.004(4)
C11 0.027(3) 0.031(3) 0.034(3) -0.001(2) -0.008(2) 0.000(2)
C12 0.043(3) 0.031(3) 0.042(3) 0.005(2) -0.005(3) 0.004(3)
C13 0.041(3) 0.042(3) 0.043(3) -0.002(3) 0.005(3) 0.008(3)
C14 0.030(3) 0.051(3) 0.043(3) 0.006(3) 0.006(3) -0.002(3)
C15 0.037(3) 0.033(3) 0.047(3) 0.010(2) -0.003(3) -0.002(3)
C16 0.032(3) 0.038(3) 0.040(3) 0.002(2) 0.002(2) 0.005(3)
C21 0.033(3) 0.032(3) 0.039(3) 0.006(2) 0.003(2) 0.001(2)
C22 0.038(3) 0.046(3) 0.040(3) -0.001(3) -0.001(3) 0.004(3)
C23 0.048(4) 0.068(4) 0.039(3) -0.004(3) 0.005(3) 0.021(3)
C24 0.063(4) 0.045(3) 0.041(3) -0.004(3) 0.009(3) 0.016(3)
C25 0.058(4) 0.044(3) 0.034(3) 0.001(2) 0.004(3) -0.003(3)
C26 0.041(3) 0.042(3) 0.041(3) 0.009(2) 0.003(3) 0.004(3)
C31 0.032(3) 0.034(3) 0.048(3) -0.005(2) 0.004(3) 0.005(2)
C32 0.044(3) 0.039(3) 0.058(4) 0.006(3) 0.012(3) 0.004(3)
C33 0.044(4) 0.042(4) 0.095(5) 0.017(4) 0.035(4) 0.008(3)
C34 0.033(4) 0.036(3) 0.116(6) -0.014(4) 0.009(4) 0.001(3)
C35 0.038(4) 0.043(4) 0.076(5) -0.009(3) -0.001(3) 0.008(3)
C36 0.036(3) 0.032(3) 0.065(4) -0.003(3) 0.002(3) 0.006(3)
C41 0.20(2) 0.134(16) 0.45(5) 0.11(2) -0.20(3) -0.025(15)
C42 0.124(12) 0.27(3) 0.22(3) 0.18(3) -0.021(15) -0.048(19)
C43 0.141(15) 0.29(2) 0.104(9) 0.023(14) 0.009(10) 0.148(17)
C44 0.109(11) 0.150(11) 0.201(16) -0.040(12) -0.039(10) 0.019(9)
C45 0.103(8) 0.171(14) 0.118(10) 0.039(9) 0.023(8) -0.004(11)
C46 0.159(16) 0.159(16) 0.152(13) -0.051(12) -0.073(11) 0.075(12)
B 0.029(3) 0.037(3) 0.030(3) 0.005(2) 0.000(3) 0.000(3)

loop_
_atom_type_symbol
_atom_type_description
_atom_type_scat_dispersion_real
_atom_type_scat_dispersion_imag
_atom_type_scat_source
C C 0.0033 0.0016 'International Tables Vol C Tables 4.2.6.8 and 6.1.1.4'
H H 0.0000 0.0000 'International Tables Vol C Tables 4.2.6.8 and 6.1.1.4'
B B 0.0013 0.0007 'International Tables Vol C Tables 4.2.6.8 and 6.1.1.4'
O O 0.0106 0.0060 'International Tables Vol C Tables 4.2.6.8 and 6.1.1.4'
F F 0.0171 0.0103 'International Tables Vol C Tables 4.2.6.8 and 6.1.1.4'
I I -0.4742 1.8119 'International Tables Vol C Tables 4.2.6.8 and 6.1.1.4'
Re Re -1.0185 7.2310 'International Tables Vol C Tables 4.2.6.8 and 6.1.1.4'

loop_
_geom_angle_atom_site_label_1
_geom_angle_atom_site_label_2
_geom_angle_atom_site_label_3
_geom_angle
_geom_angle_site_symmetry_1
_geom_angle_site_symmetry_3
_geom_angle_publ_flag
O Re C7 113.81(18) . . ?
O Re C3 111.52(17) . . ?
C7 Re C3 80.1(2) . . ?
O Re C2 116.69(17) . . ?
C7 Re C2 109.3(2) . . ?
C3 Re C2 36.98(19) . . ?
O Re C8 116.93(18) . . ?
C7 Re C8 36.81(19) . . ?
C3 Re C8 111.0(2) . . ?
C2 Re C8 125.4(2) . . ?
O Re I 112.29(11) . . ?
C7 Re I 117.25(14) . . ?
C3 Re I 118.25(15) . . ?
C2 Re I 84.42(15) . . ?
C8 Re I 84.62(15) . . ?
B O Re 169.1(3) . . ?
C3 C2 C1 145.6(5) . . ?
C3 C2 Re 70.3(3) . . ?
C1 C2 Re 144.0(4) . . ?
C2 C3 C4 152.9(5) . . ?
C2 C3 Re 72.7(3) . . ?
C4 C3 Re 133.9(4) . . ?
C3 C4 C5 113.4(5) . . ?
C6 C5 C4 112.2(5) . . ?
C7 C6 C5 111.8(4) . . ?
C8 C7 C6 151.2(5) . . ?
C8 C7 Re 73.7(3) . . ?
C6 C7 Re 134.8(4) . . ?
C7 C8 C9 145.6(5) . . ?
C7 C8 Re 69.5(3) . . ?
C9 C8 Re 144.6(4) . . ?
C12 C11 C16 112.3(4) . . ?
C12 C11 B 121.0(4) . . ?
C16 C11 B 126.7(4) . . ?
F12 C12 C11 118.7(4) . . ?
F12 C12 C13 114.8(4) . . ?
C11 C12 C13 126.5(5) . . ?
F13 C13 C14 120.0(5) . . ?
F13 C13 C12 122.1(5) . . ?
C14 C13 C12 117.9(5) . . ?
F14 C14 C15 120.7(5) . . ?
F14 C14 C13 120.0(5) . . ?
C15 C14 C13 119.3(5) . . ?
F15 C15 C14 119.8(5) . . ?
F15 C15 C16 120.8(5) . . ?
C14 C15 C16 119.5(5) . . ?
F16 C16 C11 121.3(4) . . ?
F16 C16 C15 114.2(4) . . ?
C11 C16 C15 124.5(5) . . ?
C26 C21 C22 113.5(5) . . ?
C26 C21 B 123.0(5) . . ?
C22 C21 B 123.3(5) . . ?
F22 C22 C21 121.0(5) . . ?
F22 C22 C23 114.9(5) . . ?
C21 C22 C23 124.0(5) . . ?
F23 C23 C24 120.2(5) . . ?
F23 C23 C22 119.8(5) . . ?
C24 C23 C22 120.0(5) . . ?
F24 C24 C23 120.9(5) . . ?
F24 C24 C25 120.2(5) . . ?
C23 C24 C25 118.8(5) . . ?
F25 C25 C24 119.5(5) . . ?
F25 C25 C26 121.2(5) . . ?
C24 C25 C26 119.2(5) . . ?
F26 C26 C21 120.3(5) . . ?
F26 C26 C25 115.2(5) . . ?
C21 C26 C25 124.4(5) . . ?
C32 C31 C36 114.0(5) . . ?
C32 C31 B 120.8(5) . . ?
C36 C31 B 125.2(5) . . ?
F32 C32 C33 116.6(5) . . ?
F32 C32 C31 118.7(5) . . ?
C33 C32 C31 124.7(6) . . ?
F33 C33 C32 120.6(7) . . ?
F33 C33 C34 120.7(6) . . ?
C32 C33 C34 118.7(6) . . ?
C35 C34 F34 121.0(7) . . ?
C35 C34 C33 120.0(6) . . ?
F34 C34 C33 119.0(7) . . ?
C34 C35 F35 120.1(6) . . ?
C34 C35 C36 119.7(6) . . ?
F35 C35 C36 120.2(6) . . ?
F36 C36 C35 115.1(5) . . ?
F36 C36 C31 122.0(5) . . ?
C35 C36 C31 123.0(6) . . ?
C42 C41 C46 109(3) . . ?
C41 C42 C43 130(2) . . ?
C42 C43 C44 114.6(16) . . ?
C45 C44 C43 116.1(15) . . ?
C44 C45 C46 123.5(15) . . ?
C45 C46 C41 125(2) . . ?
O B C21 107.0(4) . . ?
O B C11 104.8(4) . . ?
C21 B C11 113.1(4) . . ?
O B C31 103.8(4) . . ?
C21 B C31 111.9(4) . . ?
C11 B C31 115.2(4) . . ?

loop_
_geom_bond_atom_site_label_1
_geom_bond_atom_site_label_2
_geom_bond_distance
_geom_bond_site_symmetry_2
_geom_bond_publ_flag
Re O 1.742(3) . ?
Re C7 1.993(5) . ?
Re C3 2.010(5) . ?
Re C2 2.038(5) . ?
Re C8 2.043(5) . ?
Re I 2.6388(5) . ?
O B 1.563(6) . ?
F12 C12 1.368(5) . ?
F13 C13 1.332(5) . ?
F14 C14 1.337(5) . ?
F15 C15 1.343(5) . ?
F16 C16 1.362(5) . ?
F22 C22 1.349(6) . ?
F23 C23 1.351(6) . ?
F24 C24 1.339(6) . ?
F25 C25 1.345(6) . ?
F26 C26 1.348(6) . ?
F32 C32 1.360(6) . ?
F33 C33 1.348(6) . ?
F34 C34 1.349(6) . ?
F35 C35 1.344(6) . ?
F36 C36 1.338(6) . ?
C1 C2 1.474(7) . ?
C2 C3 1.284(7) . ?
C3 C4 1.475(7) . ?
C4 C5 1.516(7) . ?
C5 C6 1.507(7) . ?
C6 C7 1.502(7) . ?
C7 C8 1.275(7) . ?
C8 C9 1.492(7) . ?
C11 C12 1.369(6) . ?
C11 C16 1.377(6) . ?
C11 B 1.636(7) . ?
C12 C13 1.374(7) . ?
C13 C14 1.370(7) . ?
C14 C15 1.365(7) . ?
C15 C16 1.379(6) . ?
C21 C26 1.373(7) . ?
C21 C22 1.381(7) . ?
C21 B 1.627(7) . ?
C22 C23 1.384(7) . ?
C23 C24 1.355(7) . ?
C24 C25 1.373(8) . ?
C25 C26 1.386(7) . ?
C31 C32 1.369(7) . ?
C31 C36 1.391(7) . ?
C31 B 1.641(7) . ?
C32 C33 1.366(8) . ?
C33 C34 1.376(9) . ?
C34 C35 1.343(8) . ?
C35 C36 1.383(7) . ?
C41 C42 1.28(3) . ?
C41 C46 1.34(2) . ?
C42 C43 1.33(2) . ?
C43 C44 1.389(18) . ?
C44 C45 1.280(15) . ?
C45 C46 1.291(15) . ?
